data_4123549
loop_
_publ_author_name
'Yin, Guoyin'
'Kalvet, Indrek'
'Englert, Ulli'
'Schoenebeck, Franziska'

_publ_section_title
;
 Fundamental Studies and Development of Nickel-Catalyzed
 Trifluoromethylthiolation of Aryl Chlorides: Active Catalytic Species and
 Key Roles of Ligand and Traceless MeCN Additive Revealed.
;
_journal_issue 12
_journal_name_full 'Journal of the American Chemical Society'
_journal_page_first 4164
_journal_page_last 4172
_journal_paper_doi 10.1021/jacs.5b00538
_journal_volume 137
_journal_year 2015
_chemical_formula_moiety 'C42 H40 Fe Ni P2'
_chemical_formula_sum 'C42 H40 Fe Ni P2'
_chemical_formula_weight 721.24
_chemical_name_systematic
;
 ?
;
_space_group_crystal_system triclinic
_space_group_IT_number 2
_space_group_name_Hall '-P 1'
_space_group_name_H-M_alt 'P -1'
_symmetry_space_group_name_Hall '-P 1'
_symmetry_space_group_name_H-M 'P -1'
_atom_sites_solution_hydrogens geom
_audit_creation_method SHELXL-2013
_cell_angle_alpha 87.890(2)
_cell_angle_beta 83.555(2)
_cell_angle_gamma 66.505(2)
_cell_formula_units_Z 2
_cell_length_a 8.8350(12)
_cell_length_b 9.8561(14)
_cell_length_c 20.447(3)
_cell_measurement_reflns_used 4590
_cell_measurement_temperature 100(2)
_cell_measurement_theta_max 28.05
_cell_measurement_theta_min 2.25
_cell_volume 1622.5(4)
_computing_cell_refinement 'SAINT (Bruker, 2009)'
_computing_data_collection 'SMART (Bruker, 2002)'
_computing_data_reduction 'SAINT (Bruker, 2009)'
_computing_molecular_graphics 'PLATON (Spek, 2009)'
_computing_publication_material 'SHELXL-2013 (Sheldrick, 2013)'
_computing_structure_refinement 'SHELXL-2013 (Sheldrick, 2013)'
_computing_structure_solution 'SHELXS97 (Sheldrick, 2008)'
_diffrn_ambient_temperature 100(2)
_diffrn_measured_fraction_theta_full 0.999
_diffrn_measured_fraction_theta_max 0.994
_diffrn_measurement_device_type 'CCD area detector'
_diffrn_measurement_method '\w scans'
_diffrn_radiation_monochromator 'multilayer optics'
_diffrn_radiation_source 'Incoatec microsource'
_diffrn_radiation_wavelength 0.71073
_diffrn_reflns_av_R_equivalents 0.0457
_diffrn_reflns_av_unetI/netI 0.0510
_diffrn_reflns_Laue_measured_fraction_full 0.999
_diffrn_reflns_Laue_measured_fraction_max 0.994
_diffrn_reflns_limit_h_max 11
_diffrn_reflns_limit_h_min -11
_diffrn_reflns_limit_k_max 13
_diffrn_reflns_limit_k_min -13
_diffrn_reflns_limit_l_max 27
_diffrn_reflns_limit_l_min -27
_diffrn_reflns_number 22040
_diffrn_reflns_point_group_measured_fraction_full 0.999
_diffrn_reflns_point_group_measured_fraction_max 0.994
_diffrn_reflns_theta_full 25.242
_diffrn_reflns_theta_max 28.112
_diffrn_reflns_theta_min 2.253
_exptl_absorpt_coefficient_mu 1.157
_exptl_absorpt_correction_T_max 0.746
_exptl_absorpt_correction_T_min 0.605
_exptl_absorpt_correction_type multi-scan
_exptl_absorpt_process_details SADABS
_exptl_crystal_colour orange
_exptl_crystal_density_diffrn 1.476
_exptl_crystal_description 'plate-shaped fragment'
_exptl_crystal_F_000 752
_exptl_crystal_size_max 0.390
_exptl_crystal_size_mid 0.290
_exptl_crystal_size_min 0.100
_refine_diff_density_max 0.609
_refine_diff_density_min -0.441
_refine_diff_density_rms 0.086
_refine_ls_extinction_method none
_refine_ls_goodness_of_fit_ref 1.035
_refine_ls_hydrogen_treatment constr
_refine_ls_matrix_type full
_refine_ls_number_parameters 415
_refine_ls_number_reflns 7878
_refine_ls_number_restraints 0
_refine_ls_restrained_S_all 1.035
_refine_ls_R_factor_all 0.0477
_refine_ls_R_factor_gt 0.0389
_refine_ls_shift/su_max 0.001
_refine_ls_shift/su_mean 0.000
_refine_ls_structure_factor_coef Fsqd
_refine_ls_weighting_details
;
 w=1/[\s^2^(Fo^2^)+(0.0480P)^2^+0.7660P]
 where P=(Fo^2^+2Fc^2^)/3
;
_refine_ls_weighting_scheme calc
_refine_ls_wR_factor_gt 0.0977
_refine_ls_wR_factor_ref 0.1033
_reflns_Friedel_coverage 0.000
_reflns_number_gt 6655
_reflns_number_total 7878
_reflns_threshold_expression 'I > 2\s(I)'
_cod_data_source_file ja5b00538_si_002.cif
_cod_data_source_block u14_16
_cod_database_code 4123549
_shelx_space_group_comment
;
The symmetry employed for this shelxl refinement is uniquely defined
by the following loop, which should always be used as a source of
symmetry information in preference to the above space-group names.
They are only intended as comments.
;
_shelx_estimated_absorpt_t_min 0.661
_shelx_estimated_absorpt_t_max 0.893
_shelxl_version_number 2013-2

loop_
_space_group_symop_operation_xyz
'x, y, z'
'-x, -y, -z'

loop_
_atom_site_label
_atom_site_type_symbol
_atom_site_fract_x
_atom_site_fract_y
_atom_site_fract_z
_atom_site_U_iso_or_equiv
_atom_site_adp_type
_atom_site_occupancy
_atom_site_site_symmetry_order
_atom_site_calc_flag
_atom_site_refinement_flags_posn
_atom_site_refinement_flags_adp
Ni1 Ni 0.69409(3) 0.81035(3) 0.28002(2) 0.01354(8) Uani 1 1 d . .
Fe1 Fe 0.89105(4) 1.10386(3) 0.18651(2) 0.01559(9) Uani 1 1 d . .
P1 P 0.75964(7) 0.97189(6) 0.32676(3) 0.01403(12) Uani 1 1 d . .
P2 P 0.75351(7) 0.83237(6) 0.17504(2) 0.01364(12) Uani 1 1 d . .
C1 C 0.9037(3) 1.0419(2) 0.28277(10) 0.0163(4) Uani 1 1 d . .
C2 C 0.7745(3) 0.9987(2) 0.14141(10) 0.0158(4) Uani 1 1 d . .
C3 C 0.6148(3) 0.8107(2) 0.11884(10) 0.0157(4) Uani 1 1 d . .
C4 C 0.6196(3) 0.6699(3) 0.10810(11) 0.0207(5) Uani 1 1 d . .
H4 H 0.6999 0.5865 0.1270 0.025 Uiso 1 1 calc R U
C5 C 0.5089(3) 0.6497(3) 0.07020(11) 0.0231(5) Uani 1 1 d . .
H5 H 0.5142 0.5530 0.0633 0.028 Uiso 1 1 calc R U
C6 C 0.3911(3) 0.7705(3) 0.04251(11) 0.0242(5) Uani 1 1 d . .
H6 H 0.3142 0.7572 0.0171 0.029 Uiso 1 1 calc R U
C7 C 0.3859(3) 0.9101(3) 0.05194(12) 0.0258(5) Uani 1 1 d . .
H7 H 0.3061 0.9930 0.0325 0.031 Uiso 1 1 calc R U
C8 C 0.4975(3) 0.9308(3) 0.09009(11) 0.0214(5) Uani 1 1 d . .
H8 H 0.4929 1.0275 0.0963 0.026 Uiso 1 1 calc R U
C9 C 0.9540(3) 0.6890(2) 0.14020(10) 0.0161(4) Uani 1 1 d . .
C10 C 0.9896(3) 0.6522(3) 0.07326(10) 0.0185(4) Uani 1 1 d . .
H10 H 0.9122 0.7067 0.0435 0.022 Uiso 1 1 calc R U
C11 C 1.1365(3) 0.5369(3) 0.04962(11) 0.0217(5) Uani 1 1 d . .
H11 H 1.1584 0.5132 0.0040 0.026 Uiso 1 1 calc R U
C12 C 1.2513(3) 0.4561(3) 0.09228(12) 0.0235(5) Uani 1 1 d . .
H12 H 1.3503 0.3759 0.0761 0.028 Uiso 1 1 calc R U
C13 C 1.2203(3) 0.4934(3) 0.15880(11) 0.0223(5) Uani 1 1 d . .
H13 H 1.2996 0.4406 0.1881 0.027 Uiso 1 1 calc R U
C14 C 1.0726(3) 0.6085(2) 0.18228(10) 0.0185(4) Uani 1 1 d . .
H14 H 1.0519 0.6328 0.2279 0.022 Uiso 1 1 calc R U
C15 C 0.6609(3) 1.1473(2) 0.16015(10) 0.0177(4) Uani 1 1 d . .
H15 H 0.5613 1.1736 0.1890 0.021 Uiso 1 1 calc R U
C16 C 0.7237(3) 1.2478(3) 0.12802(11) 0.0211(5) Uani 1 1 d . .
H16 H 0.6731 1.3526 0.1316 0.025 Uiso 1 1 calc R U
C17 C 0.8758(3) 1.1635(3) 0.08949(10) 0.0219(5) Uani 1 1 d . .
H17 H 0.9449 1.2024 0.0634 0.026 Uiso 1 1 calc R U
C18 C 0.9058(3) 1.0118(3) 0.09703(10) 0.0181(4) Uani 1 1 d . .
H18 H 0.9979 0.9318 0.0761 0.022 Uiso 1 1 calc R U
C19 C 1.0527(3) 0.9526(3) 0.24208(10) 0.0182(4) Uani 1 1 d . .
H19 H 1.0947 0.8483 0.2365 0.022 Uiso 1 1 calc R U
C20 C 1.1260(3) 1.0473(3) 0.21169(11) 0.0216(5) Uani 1 1 d . .
H20 H 1.2253 1.0172 0.1825 0.026 Uiso 1 1 calc R U
C21 C 1.0248(3) 1.1946(3) 0.23263(11) 0.0219(5) Uani 1 1 d . .
H21 H 1.0442 1.2802 0.2195 0.026 Uiso 1 1 calc R U
C22 C 0.8896(3) 1.1917(3) 0.27656(10) 0.0195(5) Uani 1 1 d . .
H22 H 0.8040 1.2753 0.2982 0.023 Uiso 1 1 calc R U
C23 C 0.5817(3) 1.1482(2) 0.35069(10) 0.0158(4) Uani 1 1 d . .
C24 C 0.5828(3) 1.2409(2) 0.40075(10) 0.0189(5) Uani 1 1 d . .
H24 H 0.6788 1.2150 0.4232 0.023 Uiso 1 1 calc R U
C25 C 0.4451(3) 1.3703(3) 0.41793(11) 0.0209(5) Uani 1 1 d . .
H25 H 0.4473 1.4313 0.4524 0.025 Uiso 1 1 calc R U
C26 C 0.3042(3) 1.4111(3) 0.38515(11) 0.0225(5) Uani 1 1 d . .
H26 H 0.2106 1.5000 0.3969 0.027 Uiso 1 1 calc R U
C27 C 0.3011(3) 1.3212(3) 0.33502(11) 0.0205(5) Uani 1 1 d . .
H27 H 0.2054 1.3488 0.3122 0.025 Uiso 1 1 calc R U
C28 C 0.4384(3) 1.1902(2) 0.31826(10) 0.0174(4) Uani 1 1 d . .
H28 H 0.4347 1.1286 0.2844 0.021 Uiso 1 1 calc R U
C29 C 0.8490(3) 0.9171(2) 0.40548(10) 0.0154(4) Uani 1 1 d . .
C30 C 0.7446(3) 0.9192(3) 0.46273(10) 0.0192(5) Uani 1 1 d . .
H30 H 0.6278 0.9595 0.4613 0.023 Uiso 1 1 calc R U
C31 C 0.8094(3) 0.8633(3) 0.52144(11) 0.0226(5) Uani 1 1 d . .
H31 H 0.7371 0.8650 0.5598 0.027 Uiso 1 1 calc R U
C32 C 0.9791(3) 0.8051(3) 0.52407(11) 0.0249(5) Uani 1 1 d . .
H32 H 1.0238 0.7668 0.5642 0.030 Uiso 1 1 calc R U
C33 C 1.0837(3) 0.8030(3) 0.46787(11) 0.0251(5) Uani 1 1 d . .
H33 H 1.2004 0.7630 0.4695 0.030 Uiso 1 1 calc R U
C34 C 1.0189(3) 0.8590(3) 0.40921(11) 0.0209(5) Uani 1 1 d . .
H34 H 1.0918 0.8576 0.3711 0.025 Uiso 1 1 calc R U
C35 C 0.4443(3) 0.8288(3) 0.29309(11) 0.0195(5) Uani 1 1 d . .
H35 H 0.4140 0.9139 0.2660 0.023 Uiso 1 1 calc R U
C36 C 0.4924(3) 0.8387(3) 0.35404(11) 0.0189(5) Uani 1 1 d . .
H36 H 0.4964 0.9295 0.3657 0.023 Uiso 1 1 calc R U
C37 C 0.5392(3) 0.7146(3) 0.40358(11) 0.0221(5) Uani 1 1 d . .
H37A H 0.4759 0.6532 0.3980 0.027 Uiso 1 1 calc R U
H37B H 0.5054 0.7581 0.4484 0.027 Uiso 1 1 calc R U
C38 C 0.7254(3) 0.6139(3) 0.39777(11) 0.0224(5) Uani 1 1 d . .
H38A H 0.7801 0.6504 0.4285 0.027 Uiso 1 1 calc R U
H38B H 0.7387 0.5127 0.4114 0.027 Uiso 1 1 calc R U
C39 C 0.8118(3) 0.6072(2) 0.32910(10) 0.0191(5) Uani 1 1 d . .
H39 H 0.9125 0.6216 0.3239 0.023 Uiso 1 1 calc R U
C40 C 0.7513(3) 0.5809(2) 0.27302(11) 0.0183(4) Uani 1 1 d . .
H40 H 0.8109 0.5816 0.2314 0.022 Uiso 1 1 calc R U
C41 C 0.5950(3) 0.5512(3) 0.27496(11) 0.0209(5) Uani 1 1 d . .
H41A H 0.5795 0.5043 0.3174 0.025 Uiso 1 1 calc R U
H41B H 0.6100 0.4800 0.2394 0.025 Uiso 1 1 calc R U
C42 C 0.4371(3) 0.6907(3) 0.26702(11) 0.0219(5) Uani 1 1 d . .
H42A H 0.4202 0.7040 0.2198 0.026 Uiso 1 1 calc R U
H42B H 0.3404 0.6763 0.2905 0.026 Uiso 1 1 calc R U

loop_
_atom_site_aniso_label
_atom_site_aniso_U_11
_atom_site_aniso_U_22
_atom_site_aniso_U_33
_atom_site_aniso_U_23
_atom_site_aniso_U_13
_atom_site_aniso_U_12
Ni1 0.01448(15) 0.01428(15) 0.01087(13) -0.00137(10) 0.00001(10) -0.00490(11)
Fe1 0.01825(17) 0.01783(17) 0.01200(15) 0.00035(12) -0.00234(11) -0.00838(13)
P1 0.0147(3) 0.0157(3) 0.0108(2) -0.00150(19) -0.00048(19) -0.0051(2)
P2 0.0147(3) 0.0145(3) 0.0114(2) -0.00145(19) -0.00076(19) -0.0055(2)
C1 0.0192(11) 0.0196(11) 0.0116(9) -0.0005(8) -0.0030(8) -0.0088(9)
C2 0.0197(11) 0.0177(11) 0.0110(9) 0.0007(8) -0.0029(8) -0.0081(9)
C3 0.0141(10) 0.0224(11) 0.0110(9) -0.0015(8) -0.0003(7) -0.0076(9)
C4 0.0222(12) 0.0248(12) 0.0170(10) 0.0001(9) -0.0029(9) -0.0112(10)
C5 0.0271(12) 0.0300(13) 0.0184(10) -0.0037(9) -0.0010(9) -0.0179(11)
C6 0.0220(12) 0.0378(15) 0.0163(10) -0.0038(10) -0.0013(9) -0.0154(11)
C7 0.0196(12) 0.0331(14) 0.0231(12) 0.0035(10) -0.0057(9) -0.0081(11)
C8 0.0187(11) 0.0253(12) 0.0212(11) -0.0014(9) -0.0020(9) -0.0098(10)
C9 0.0172(11) 0.0145(10) 0.0163(10) -0.0030(8) 0.0014(8) -0.0065(9)
C10 0.0193(11) 0.0212(12) 0.0158(10) -0.0034(8) -0.0006(8) -0.0088(9)
C11 0.0220(12) 0.0239(12) 0.0191(10) -0.0087(9) 0.0035(9) -0.0098(10)
C12 0.0178(11) 0.0216(12) 0.0280(12) -0.0062(10) 0.0062(9) -0.0061(10)
C13 0.0195(11) 0.0219(12) 0.0237(11) 0.0010(9) -0.0006(9) -0.0067(10)
C14 0.0182(11) 0.0200(11) 0.0164(10) -0.0013(8) 0.0009(8) -0.0074(9)
C15 0.0164(11) 0.0183(11) 0.0162(10) -0.0020(8) -0.0033(8) -0.0040(9)
C16 0.0312(13) 0.0160(11) 0.0172(10) 0.0022(8) -0.0088(9) -0.0092(10)
C17 0.0312(13) 0.0270(13) 0.0137(10) 0.0050(9) -0.0052(9) -0.0176(11)
C18 0.0205(11) 0.0226(12) 0.0119(9) -0.0014(8) -0.0019(8) -0.0093(9)
C19 0.0172(11) 0.0228(12) 0.0138(9) 0.0014(8) -0.0036(8) -0.0066(9)
C20 0.0180(11) 0.0326(14) 0.0158(10) 0.0012(9) -0.0025(8) -0.0116(10)
C21 0.0284(13) 0.0280(13) 0.0165(10) 0.0024(9) -0.0063(9) -0.0180(11)
C22 0.0252(12) 0.0225(12) 0.0139(10) -0.0027(8) -0.0040(8) -0.0118(10)
C23 0.0191(11) 0.0145(10) 0.0130(9) 0.0004(8) 0.0014(8) -0.0066(9)
C24 0.0238(12) 0.0192(11) 0.0144(10) -0.0007(8) -0.0002(8) -0.0096(9)
C25 0.0297(13) 0.0176(11) 0.0153(10) -0.0031(8) 0.0034(9) -0.0107(10)
C26 0.0252(12) 0.0144(11) 0.0218(11) -0.0006(9) 0.0045(9) -0.0034(9)
C27 0.0193(11) 0.0185(11) 0.0198(10) 0.0027(9) -0.0009(9) -0.0038(9)
C28 0.0199(11) 0.0176(11) 0.0133(9) -0.0006(8) 0.0002(8) -0.0065(9)
C29 0.0192(11) 0.0165(11) 0.0113(9) -0.0013(8) -0.0027(8) -0.0074(9)
C30 0.0198(11) 0.0202(11) 0.0164(10) 0.0004(8) -0.0010(8) -0.0070(9)
C31 0.0285(13) 0.0226(12) 0.0150(10) 0.0002(9) 0.0015(9) -0.0093(10)
C32 0.0298(13) 0.0241(13) 0.0167(10) 0.0010(9) -0.0067(9) -0.0054(10)
C33 0.0220(12) 0.0289(13) 0.0209(11) -0.0009(10) -0.0045(9) -0.0057(10)
C34 0.0216(12) 0.0232(12) 0.0149(10) -0.0023(9) 0.0008(8) -0.0064(10)
C35 0.0148(11) 0.0206(11) 0.0215(11) -0.0012(9) 0.0033(8) -0.0067(9)
C36 0.0190(11) 0.0180(11) 0.0196(10) -0.0038(8) 0.0038(8) -0.0085(9)
C37 0.0259(12) 0.0217(12) 0.0166(10) -0.0029(9) 0.0054(9) -0.0089(10)
C38 0.0292(13) 0.0190(12) 0.0174(10) 0.0028(9) -0.0026(9) -0.0082(10)
C39 0.0208(11) 0.0159(11) 0.0180(10) 0.0011(8) 0.0002(8) -0.0053(9)
C40 0.0198(11) 0.0134(10) 0.0184(10) 0.0008(8) 0.0013(8) -0.0039(9)
C41 0.0251(12) 0.0216(12) 0.0178(10) -0.0032(9) 0.0030(9) -0.0121(10)
C42 0.0198(11) 0.0266(13) 0.0218(11) -0.0020(9) -0.0004(9) -0.0120(10)

loop_
_atom_type_symbol
_atom_type_description
_atom_type_scat_dispersion_real
_atom_type_scat_dispersion_imag
_atom_type_scat_source
C C 0.0033 0.0016 'International Tables Vol C Tables 4.2.6.8 and 6.1.1.4'
H H 0.0000 0.0000 'International Tables Vol C Tables 4.2.6.8 and 6.1.1.4'
Fe Fe 0.3463 0.8444 'International Tables Vol C Tables 4.2.6.8 and 6.1.1.4'
Ni Ni 0.3393 1.1124 'International Tables Vol C Tables 4.2.6.8 and 6.1.1.4'
P P 0.1023 0.0942 'International Tables Vol C Tables 4.2.6.8 and 6.1.1.4'

loop_
_geom_angle_atom_site_label_1
_geom_angle_atom_site_label_2
_geom_angle_atom_site_label_3
_geom_angle
C40 Ni1 C39 38.27(8)
C40 Ni1 C35 83.77(9)
C39 Ni1 C35 99.97(9)
C40 Ni1 C36 91.26(9)
C39 Ni1 C36 83.44(9)
C35 Ni1 C36 37.75(8)
C40 Ni1 P2 93.74(6)
C39 Ni1 P2 121.19(6)
C35 Ni1 P2 106.44(6)
C36 Ni1 P2 142.90(6)
C40 Ni1 P1 143.00(6)
C39 Ni1 P1 105.82(7)
C35 Ni1 P1 119.58(6)
C36 Ni1 P1 92.48(6)
P2 Ni1 P1 104.90(2)
C19 Fe1 C2 107.33(9)
C19 Fe1 C15 136.76(9)
C2 Fe1 C15 41.58(9)
C19 Fe1 C18 109.08(9)
C2 Fe1 C18 41.31(8)
C15 Fe1 C18 68.98(9)
C19 Fe1 C1 41.59(8)
C2 Fe1 C1 109.56(9)
C15 Fe1 C1 110.41(9)
C18 Fe1 C1 138.61(9)
C19 Fe1 C20 40.94(9)
C2 Fe1 C20 135.07(9)
C15 Fe1 C20 176.60(9)
C18 Fe1 C20 108.80(9)
C1 Fe1 C20 69.38(9)
C19 Fe1 C17 138.50(9)
C2 Fe1 C17 69.32(9)
C15 Fe1 C17 68.77(9)
C18 Fe1 C17 40.50(9)
C1 Fe1 C17 178.87(9)
C20 Fe1 C17 111.39(9)
C19 Fe1 C16 176.66(9)
C2 Fe1 C16 69.34(9)
C15 Fe1 C16 40.73(9)
C18 Fe1 C16 68.35(9)
C1 Fe1 C16 139.14(9)
C20 Fe1 C16 141.41(10)
C17 Fe1 C16 40.67(9)
C19 Fe1 C21 68.59(10)
C2 Fe1 C21 175.46(9)
C15 Fe1 C21 142.86(10)
C18 Fe1 C21 137.23(9)
C1 Fe1 C21 68.92(9)
C20 Fe1 C21 40.47(10)
C17 Fe1 C21 112.21(9)
C16 Fe1 C21 114.73(10)
C19 Fe1 C22 68.72(9)
C2 Fe1 C22 140.87(9)
C15 Fe1 C22 114.03(9)
C18 Fe1 C22 176.98(9)
C1 Fe1 C22 40.91(9)
C20 Fe1 C22 68.19(9)
C17 Fe1 C22 140.04(9)
C16 Fe1 C22 113.93(9)
C21 Fe1 C22 40.36(9)
C1 P1 C29 101.45(10)
C1 P1 C23 100.39(10)
C29 P1 C23 101.05(9)
C1 P1 Ni1 120.20(7)
C29 P1 Ni1 116.26(7)
C23 P1 Ni1 114.55(7)
C2 P2 C3 100.22(10)
C2 P2 C9 100.29(10)
C3 P2 C9 99.69(10)
C2 P2 Ni1 121.41(7)
C3 P2 Ni1 117.59(7)
C9 P2 Ni1 114.10(7)
C22 C1 C19 106.51(19)
C22 C1 P1 128.77(17)
C19 C1 P1 124.56(17)
C22 C1 Fe1 70.26(12)
C19 C1 Fe1 68.55(12)
P1 C1 Fe1 122.40(11)
C18 C2 C15 106.59(19)
C18 C2 P2 129.14(17)
C15 C2 P2 124.11(16)
C18 C2 Fe1 69.73(12)
C15 C2 Fe1 69.42(12)
P2 C2 Fe1 122.24(11)
C8 C3 C4 118.4(2)
C8 C3 P2 122.29(17)
C4 C3 P2 119.16(17)
C5 C4 C3 121.2(2)
C5 C4 H4 119.4
C3 C4 H4 119.4
C6 C5 C4 119.9(2)
C6 C5 H5 120.0
C4 C5 H5 120.0
C7 C6 C5 119.7(2)
C7 C6 H6 120.2
C5 C6 H6 120.2
C6 C7 C8 120.5(2)
C6 C7 H7 119.7
C8 C7 H7 119.7
C3 C8 C7 120.3(2)
C3 C8 H8 119.8
C7 C8 H8 119.8
C10 C9 C14 117.9(2)
C10 C9 P2 122.56(17)
C14 C9 P2 119.50(15)
C11 C10 C9 120.9(2)
C11 C10 H10 119.5
C9 C10 H10 119.5
C12 C11 C10 120.4(2)
C12 C11 H11 119.8
C10 C11 H11 119.8
C11 C12 C13 119.5(2)
C11 C12 H12 120.2
C13 C12 H12 120.2
C12 C13 C14 119.8(2)
C12 C13 H13 120.1
C14 C13 H13 120.1
C13 C14 C9 121.4(2)
C13 C14 H14 119.3
C9 C14 H14 119.3
C16 C15 C2 108.3(2)
C16 C15 Fe1 70.43(13)
C2 C15 Fe1 69.00(12)
C16 C15 H15 125.8
C2 C15 H15 125.8
Fe1 C15 H15 126.3
C15 C16 C17 108.1(2)
C15 C16 Fe1 68.84(13)
C17 C16 Fe1 69.49(13)
C15 C16 H16 126.0
C17 C16 H16 126.0
Fe1 C16 H16 127.3
C18 C17 C16 108.0(2)
C18 C17 Fe1 69.30(12)
C16 C17 Fe1 69.83(12)
C18 C17 H17 126.0
C16 C17 H17 126.0
Fe1 C17 H17 126.4
C17 C18 C2 109.0(2)
C17 C18 Fe1 70.20(12)
C2 C18 Fe1 68.96(12)
C17 C18 H18 125.5
C2 C18 H18 125.5
Fe1 C18 H18 126.9
C20 C19 C1 108.4(2)
C20 C19 Fe1 70.32(13)
C1 C19 Fe1 69.86(12)
C20 C19 H19 125.8
C1 C19 H19 125.8
Fe1 C19 H19 125.6
C21 C20 C19 108.1(2)
C21 C20 Fe1 70.32(13)
C19 C20 Fe1 68.74(13)
C21 C20 H20 126.0
C19 C20 H20 126.0
Fe1 C20 H20 126.5
C20 C21 C22 108.2(2)
C20 C21 Fe1 69.21(13)
C22 C21 Fe1 69.86(13)
C20 C21 H21 125.9
C22 C21 H21 125.9
Fe1 C21 H21 126.6
C21 C22 C1 108.7(2)
C21 C22 Fe1 69.79(12)
C1 C22 Fe1 68.83(12)
C21 C22 H22 125.6
C1 C22 H22 125.6
Fe1 C22 H22 127.3
C24 C23 C28 118.1(2)
C24 C23 P1 122.86(17)
C28 C23 P1 119.00(16)
C25 C24 C23 120.8(2)
C25 C24 H24 119.6
C23 C24 H24 119.6
C26 C25 C24 120.6(2)
C26 C25 H25 119.7
C24 C25 H25 119.7
C25 C26 C27 119.6(2)
C25 C26 H26 120.2
C27 C26 H26 120.2
C26 C27 C28 120.0(2)
C26 C27 H27 120.0
C28 C27 H27 120.0
C27 C28 C23 121.0(2)
C27 C28 H28 119.5
C23 C28 H28 119.5
C34 C29 C30 118.2(2)
C34 C29 P1 122.07(16)
C30 C29 P1 119.37(17)
C31 C30 C29 121.0(2)
C31 C30 H30 119.5
C29 C30 H30 119.5
C32 C31 C30 119.9(2)
C32 C31 H31 120.0
C30 C31 H31 120.0
C31 C32 C33 119.7(2)
C31 C32 H32 120.2
C33 C32 H32 120.2
C32 C33 C34 120.4(2)
C32 C33 H33 119.8
C34 C33 H33 119.8
C33 C34 C29 120.8(2)
C33 C34 H34 119.6
C29 C34 H34 119.6
C36 C35 C42 123.8(2)
C36 C35 Ni1 71.55(13)
C42 C35 Ni1 109.24(15)
C36 C35 H35 118.1
C42 C35 H35 118.1
Ni1 C35 H35 89.2
C35 C36 C37 124.4(2)
C35 C36 Ni1 70.70(13)
C37 C36 Ni1 111.37(15)
C35 C36 H36 117.8
C37 C36 H36 117.8
Ni1 C36 H36 87.9
C36 C37 C38 114.25(19)
C36 C37 H37A 108.7
C38 C37 H37A 108.7
C36 C37 H37B 108.7
C38 C37 H37B 108.7
H37A C37 H37B 107.6
C39 C38 C37 113.43(19)
C39 C38 H38A 108.9
C37 C38 H38A 108.9
C39 C38 H38B 108.9
C37 C38 H38B 108.9
H38A C38 H38B 107.7
C40 C39 C38 123.4(2)
C40 C39 Ni1 70.51(13)
C38 C39 Ni1 109.93(15)
C40 C39 H39 118.3
C38 C39 H39 118.3
Ni1 C39 H39 89.6
C39 C40 C41 123.3(2)
C39 C40 Ni1 71.22(13)
C41 C40 Ni1 111.28(15)
C39 C40 H40 118.3
C41 C40 H40 118.3
Ni1 C40 H40 87.5
C40 C41 C42 113.88(19)
C40 C41 H41A 108.8
C42 C41 H41A 108.8
C40 C41 H41B 108.8
C42 C41 H41B 108.8
H41A C41 H41B 107.7
C35 C42 C41 113.08(19)
C35 C42 H42A 109.0
C41 C42 H42A 109.0
C35 C42 H42B 109.0
C41 C42 H42B 109.0
H42A C42 H42B 107.8

loop_
_geom_bond_atom_site_label_1
_geom_bond_atom_site_label_2
_geom_bond_distance
Ni1 C40 2.118(2)
Ni1 C39 2.127(2)
Ni1 C35 2.127(2)
Ni1 C36 2.138(2)
Ni1 P2 2.1758(6)
Ni1 P1 2.1807(6)
Fe1 C19 2.023(2)
Fe1 C2 2.030(2)
Fe1 C15 2.035(2)
Fe1 C18 2.040(2)
Fe1 C1 2.041(2)
Fe1 C20 2.044(2)
Fe1 C17 2.052(2)
Fe1 C16 2.056(2)
Fe1 C21 2.059(2)
Fe1 C22 2.060(2)
P1 C1 1.818(2)
P1 C29 1.840(2)
P1 C23 1.855(2)
P2 C2 1.823(2)
P2 C3 1.847(2)
P2 C9 1.854(2)
C1 C22 1.433(3)
C1 C19 1.443(3)
C2 C18 1.436(3)
C2 C15 1.443(3)
C3 C8 1.389(3)
C3 C4 1.396(3)
C4 C5 1.390(3)
C4 H4 0.9500
C5 C6 1.385(4)
C5 H5 0.9500
C6 C7 1.379(4)
C6 H6 0.9500
C7 C8 1.403(3)
C7 H7 0.9500
C8 H8 0.9500
C9 C10 1.398(3)
C9 C14 1.399(3)
C10 C11 1.390(3)
C10 H10 0.9500
C11 C12 1.388(3)
C11 H11 0.9500
C12 C13 1.391(3)
C12 H12 0.9500
C13 C14 1.392(3)
C13 H13 0.9500
C14 H14 0.9500
C15 C16 1.424(3)
C15 H15 0.9500
C16 C17 1.428(3)
C16 H16 0.9500
C17 C18 1.416(3)
C17 H17 0.9500
C18 H18 0.9500
C19 C20 1.423(3)
C19 H19 0.9500
C20 C21 1.419(3)
C20 H20 0.9500
C21 C22 1.421(3)
C21 H21 0.9500
C22 H22 0.9500
C23 C24 1.400(3)
C23 C28 1.402(3)
C24 C25 1.389(3)
C24 H24 0.9500
C25 C26 1.388(3)
C25 H25 0.9500
C26 C27 1.390(3)
C26 H26 0.9500
C27 C28 1.395(3)
C27 H27 0.9500
C28 H28 0.9500
C29 C34 1.387(3)
C29 C30 1.402(3)
C30 C31 1.388(3)
C30 H30 0.9500
C31 C32 1.382(3)
C31 H31 0.9500
C32 C33 1.387(3)
C32 H32 0.9500
C33 C34 1.387(3)
C33 H33 0.9500
C34 H34 0.9500
C35 C36 1.380(3)
C35 C42 1.507(3)
C35 H35 0.9500
C36 C37 1.514(3)
C36 H36 0.9500
C37 C38 1.539(3)
C37 H37A 0.9900
C37 H37B 0.9900
C38 C39 1.511(3)
C38 H38A 0.9900
C38 H38B 0.9900
C39 C40 1.391(3)
C39 H39 0.9500
C40 C41 1.518(3)
C40 H40 0.9500
C41 C42 1.538(3)
C41 H41A 0.9900
C41 H41B 0.9900
C42 H42A 0.9900
C42 H42B 0.9900

loop_
_geom_torsion_atom_site_label_1
_geom_torsion_atom_site_label_2
_geom_torsion_atom_site_label_3
_geom_torsion_atom_site_label_4
_geom_torsion
C29 P1 C1 C22 -96.4(2)
C23 P1 C1 C22 7.2(2)
Ni1 P1 C1 C22 133.78(17)
C29 P1 C1 C19 88.88(19)
C23 P1 C1 C19 -167.48(18)
Ni1 P1 C1 C19 -40.9(2)
C29 P1 C1 Fe1 173.78(12)
C23 P1 C1 Fe1 -82.57(14)
Ni1 P1 C1 Fe1 43.98(15)
C3 P2 C2 C18 -98.4(2)
C9 P2 C2 C18 3.5(2)
Ni1 P2 C2 C18 130.20(17)
C3 P2 C2 C15 86.75(19)
C9 P2 C2 C15 -171.33(18)
Ni1 P2 C2 C15 -44.7(2)
C3 P2 C2 Fe1 172.46(12)
C9 P2 C2 Fe1 -85.62(14)
Ni1 P2 C2 Fe1 41.05(16)
C2 P2 C3 C8 -30.9(2)
C9 P2 C3 C8 -133.35(18)
Ni1 P2 C3 C8 102.83(18)
C2 P2 C3 C4 153.41(17)
C9 P2 C3 C4 51.01(19)
Ni1 P2 C3 C4 -72.82(18)
C8 C3 C4 C5 -0.7(3)
P2 C3 C4 C5 175.09(17)
C3 C4 C5 C6 -0.1(3)
C4 C5 C6 C7 0.9(3)
C5 C6 C7 C8 -0.9(4)
C4 C3 C8 C7 0.8(3)
P2 C3 C8 C7 -174.88(17)
C6 C7 C8 C3 0.0(4)
C2 P2 C9 C10 -70.6(2)
C3 P2 C9 C10 31.7(2)
Ni1 P2 C9 C10 157.97(16)
C2 P2 C9 C14 112.61(19)
C3 P2 C9 C14 -145.04(18)
Ni1 P2 C9 C14 -18.8(2)
C14 C9 C10 C11 1.4(3)
P2 C9 C10 C11 -175.38(18)
C9 C10 C11 C12 -0.2(4)
C10 C11 C12 C13 -1.5(4)
C11 C12 C13 C14 1.8(4)
C12 C13 C14 C9 -0.5(4)
C10 C9 C14 C13 -1.1(3)
P2 C9 C14 C13 175.82(18)
C18 C2 C15 C16 -0.5(2)
P2 C2 C15 C16 175.37(15)
Fe1 C2 C15 C16 59.65(15)
C18 C2 C15 Fe1 -60.13(14)
P2 C2 C15 Fe1 115.72(16)
C2 C15 C16 C17 -0.2(2)
Fe1 C15 C16 C17 58.57(15)
C2 C15 C16 Fe1 -58.77(15)
C15 C16 C17 C18 0.8(2)
Fe1 C16 C17 C18 58.98(15)
C15 C16 C17 Fe1 -58.16(15)
C16 C17 C18 C2 -1.1(2)
Fe1 C17 C18 C2 58.19(15)
C16 C17 C18 Fe1 -59.31(15)
C15 C2 C18 C17 1.0(2)
P2 C2 C18 C17 -174.58(16)
Fe1 C2 C18 C17 -58.94(15)
C15 C2 C18 Fe1 59.93(14)
P2 C2 C18 Fe1 -115.64(18)
C22 C1 C19 C20 -0.4(2)
P1 C1 C19 C20 175.34(15)
Fe1 C1 C19 C20 59.97(15)
C22 C1 C19 Fe1 -60.33(14)
P1 C1 C19 Fe1 115.36(16)
C1 C19 C20 C21 -0.2(2)
Fe1 C19 C20 C21 59.53(15)
C1 C19 C20 Fe1 -59.69(15)
C19 C20 C21 C22 0.6(2)
Fe1 C20 C21 C22 59.16(15)
C19 C20 C21 Fe1 -58.54(15)
C20 C21 C22 C1 -0.8(2)
Fe1 C21 C22 C1 57.91(15)
C20 C21 C22 Fe1 -58.76(15)
C19 C1 C22 C21 0.7(2)
P1 C1 C22 C21 -174.71(16)
Fe1 C1 C22 C21 -58.49(15)
C19 C1 C22 Fe1 59.23(14)
P1 C1 C22 Fe1 -116.22(18)
C1 P1 C23 C24 -74.0(2)
C29 P1 C23 C24 29.9(2)
Ni1 P1 C23 C24 155.71(16)
C1 P1 C23 C28 107.07(18)
C29 P1 C23 C28 -148.96(17)
Ni1 P1 C23 C28 -23.17(19)
C28 C23 C24 C25 0.4(3)
P1 C23 C24 C25 -178.52(17)
C23 C24 C25 C26 -0.8(3)
C24 C25 C26 C27 0.4(3)
C25 C26 C27 C28 0.5(3)
C26 C27 C28 C23 -0.9(3)
C24 C23 C28 C27 0.5(3)
P1 C23 C28 C27 179.41(17)
C1 P1 C29 C34 -34.9(2)
C23 P1 C29 C34 -138.07(19)
Ni1 P1 C29 C34 97.29(19)
C1 P1 C29 C30 151.80(18)
C23 P1 C29 C30 48.7(2)
Ni1 P1 C29 C30 -75.97(18)
C34 C29 C30 C31 -0.7(3)
P1 C29 C30 C31 172.81(18)
C29 C30 C31 C32 0.4(4)
C30 C31 C32 C33 0.0(4)
C31 C32 C33 C34 0.1(4)
C32 C33 C34 C29 -0.5(4)
C30 C29 C34 C33 0.8(3)
P1 C29 C34 C33 -172.58(18)
C42 C35 C36 C37 -1.9(3)
Ni1 C35 C36 C37 -103.2(2)
C42 C35 C36 Ni1 101.2(2)
C35 C36 C37 C38 91.3(3)
Ni1 C36 C37 C38 10.6(2)
C36 C37 C38 C39 -27.4(3)
C37 C38 C39 C40 -49.1(3)
C37 C38 C39 Ni1 30.2(2)
C38 C39 C40 C41 -2.1(3)
Ni1 C39 C40 C41 -103.6(2)
C38 C39 C40 Ni1 101.5(2)
C39 C40 C41 C42 92.9(3)
Ni1 C40 C41 C42 12.0(2)
C36 C35 C42 C41 -48.1(3)
Ni1 C35 C42 C41 32.2(2)
C40 C41 C42 C35 -29.7(3)
